data_2206104
loop_
_publ_author_name
'Lei, Ke-Wei'
'Liu, Wei-Sheng'
'Yu, Kai-Bei'

_publ_section_title
;[<i>N,N</i>-Diisopropyl-2,2'-(2,3-naphthalenedioxy)diacetamide]trinitratoneodymium(III)
 acetone solvate
;
_journal_issue 6
_journal_name_full 'Acta Crystallographica Section E'
_journal_page_first m1159
_journal_page_last m1160
_journal_paper_doi 10.1107/S1600536805015321
_journal_volume 61
_journal_year 2005
_chemical_formula_iupac '[Nd (N O3)3 (C26 H38 N2 O4)], C3 H6O'
_chemical_formula_moiety 'C26 H38 N5 Nd O13, C3 H6 O'
_chemical_formula_sum 'C29 H44 N5 Nd O14'
_chemical_formula_weight 830.93
_chemical_name_systematic
;[N,N-diisopropyl-2,2'-(2,3-naphthalenedioxy)diacetamide]trinitratoneodymium(III)
acetone
 solvate
;
_space_group_IT_number 14
_symmetry_cell_setting monoclinic
_symmetry_space_group_name_Hall '-P 2yn'
_symmetry_space_group_name_H-M 'P 1 21/n 1'
_atom_sites_solution_hydrogens geom
_atom_sites_solution_primary direct
_atom_sites_solution_secondary difmap
_audit_creation_method SHELXL-97
_cell_angle_alpha 90.00
_cell_angle_beta 97.15(2)
_cell_angle_gamma 90.00
_cell_formula_units_Z 4
_cell_length_a 13.457(3)
_cell_length_b 19.807(3)
_cell_length_c 14.080(3)
_cell_measurement_reflns_used 30
_cell_measurement_temperature 287(2)
_cell_measurement_theta_max 12.2
_cell_measurement_theta_min 4.7
_cell_volume 3723.7(13)
_computing_cell_refinement XSCANS
_computing_data_collection 'XSCANS (Siemens, 1994)'
_computing_data_reduction 'SHELXTL (Siemens, 1996)'
_computing_molecular_graphics SHELXTL
_computing_publication_material SHELXTL
_computing_structure_refinement 'SHELXL97 (Sheldrick, 1997)'
_computing_structure_solution 'SHELXS97 (Sheldrick, 1997)'
_diffrn_ambient_temperature 287(2)
_diffrn_measured_fraction_theta_full 1.00
_diffrn_measured_fraction_theta_max 1.00
_diffrn_measurement_device_type 'Siemens P4'
_diffrn_measurement_method \w
_diffrn_radiation_monochromator graphite
_diffrn_radiation_source 'normal-focus sealed tube'
_diffrn_radiation_type MoK\a
_diffrn_radiation_wavelength 0.71073
_diffrn_reflns_av_R_equivalents 0.0155
_diffrn_reflns_av_sigmaI/netI 0.0327
_diffrn_reflns_limit_h_max 16
_diffrn_reflns_limit_h_min 0
_diffrn_reflns_limit_k_max 23
_diffrn_reflns_limit_k_min 0
_diffrn_reflns_limit_l_max 16
_diffrn_reflns_limit_l_min -16
_diffrn_reflns_number 7518
_diffrn_reflns_theta_full 25.3
_diffrn_reflns_theta_max 25.3
_diffrn_reflns_theta_min 1.8
_diffrn_standards_decay_% 2.84
_diffrn_standards_interval_count 97
_diffrn_standards_number 3
_exptl_absorpt_coefficient_mu 1.462
_exptl_absorpt_correction_T_max 0.540
_exptl_absorpt_correction_T_min 0.435
_exptl_absorpt_correction_type psi-scan
_exptl_absorpt_process_details '(SADABS; Sheldrick, 1996)'
_exptl_crystal_colour pale-purple
_exptl_crystal_density_diffrn 1.482
_exptl_crystal_density_method 'not measured'
_exptl_crystal_description block
_exptl_crystal_F_000 1700
_exptl_crystal_size_max 0.58
_exptl_crystal_size_mid 0.46
_exptl_crystal_size_min 0.42
_refine_diff_density_max 0.35
_refine_diff_density_min -0.32
_refine_ls_extinction_coef 0.00345(11)
_refine_ls_extinction_expression Fc^*^=kFc[1+0.001xFc^2^\l^3^/sin(2\q)]^-1/4^
_refine_ls_extinction_method SHELXL97
_refine_ls_goodness_of_fit_ref 0.972
_refine_ls_hydrogen_treatment constr
_refine_ls_matrix_type full
_refine_ls_number_parameters 453
_refine_ls_number_reflns 6734
_refine_ls_number_restraints 0
_refine_ls_restrained_S_all 0.972
_refine_ls_R_factor_all 0.035
_refine_ls_R_factor_gt 0.025
_refine_ls_shift/su_max 0.002
_refine_ls_shift/su_mean 0.000
_refine_ls_structure_factor_coef Fsqd
_refine_ls_weighting_details 'calc w = 1/[\s^2^(Fo^2^)+(0.0294P)^2^] where P = (Fo^2^+2Fc^2^)/3'
_refine_ls_weighting_scheme calc
_refine_ls_wR_factor_gt 0.054
_refine_ls_wR_factor_ref 0.056
_reflns_number_gt 5404
_reflns_number_total 6734
_reflns_threshold_expression I>2\s(I)
_cod_data_source_file xu6004.cif
_cod_data_source_block I
_cod_depositor_comments
;
The following automatic conversions were performed:
'_symmetry_cell_setting' value 'Monoclinic' changed to 'monoclinic'
according to '/home/saulius/struct/CIF-dictionaries/cif_core.dic'
dictionary named 'cif_core.dic' version 2.4.1 from 2010-06-29.

Automatic conversion script
Id: cif_fix_enum 1527 2010-12-29 10:47:43Z saulius 

The following automatic conversions were performed:

'_symmetry_cell_setting' value 'Monoclinic' changed to 'monoclinic'
according to /home/saulius/struct/CIF-dictionaries/cif_core.dic
dictionary named 'cif_core.dic' version 2.4.1 from 2010-06-29.

Automatic conversion script
Id: cif_fix_values 1715 2011-07-08 13:25:40Z adriana 
;
_cod_original_cell_volume 3723.7(12)
_cod_original_sg_symbol_H-M 'P 21/n'
_cod_database_code 2206104
_cod_database_fobs_code 2206104

loop_
_symmetry_equiv_pos_as_xyz
'x, y, z'
'-x+1/2, y+1/2, -z+1/2'
'-x, -y, -z'
'x-1/2, -y-1/2, z-1/2'

loop_
_atom_site_label
_atom_site_fract_x
_atom_site_fract_y
_atom_site_fract_z
_atom_site_U_iso_or_equiv
_atom_site_adp_type
_atom_site_calc_flag
_atom_site_refinement_flags
_atom_site_occupancy
_atom_site_type_symbol
Nd 0.395789(11) 0.303044(7) 0.540449(10) 0.03369(6) Uani d . 1 Nd
O1 0.55720(12) 0.31197(9) 0.66076(12) 0.0377(4) Uani d . 1 O
O2 0.38313(13) 0.29505(9) 0.70822(13) 0.0410(5) Uani d . 1 O
O3 0.55107(12) 0.38014(9) 0.50346(12) 0.0366(4) Uani d . 1 O
O4 0.38714(14) 0.36292(10) 0.39402(13) 0.0467(5) Uani d . 1 O
O5 0.26059(17) 0.21689(11) 0.56687(15) 0.0623(6) Uani d . 1 O
O6 0.27559(16) 0.23988(11) 0.42131(14) 0.0584(6) Uani d . 1 O
O7 0.17584(16) 0.15937(11) 0.45425(15) 0.0618(6) Uani d . 1 O
O8 0.47141(19) 0.18772(10) 0.57896(17) 0.0656(6) Uani d . 1 O
O9 0.51816(17) 0.23649(12) 0.45636(17) 0.0664(6) Uani d . 1 O
O10 0.5780(2) 0.13853(14) 0.4988(2) 0.1042(10) Uani d . 1 O
O11 0.24026(15) 0.37122(11) 0.56090(16) 0.0577(6) Uani d . 1 O
O12 0.37954(14) 0.42396(9) 0.59524(15) 0.0500(5) Uani d . 1 O
O13 0.24213(18) 0.47101(11) 0.62629(18) 0.0726(7) Uani d . 1 O
N1 0.42969(16) 0.24286(11) 0.84902(15) 0.0389(5) Uani d . 1 N
N2 0.42773(15) 0.42310(10) 0.26867(14) 0.0340(5) Uani d . 1 N
N3 0.23597(17) 0.20361(11) 0.48047(17) 0.0430(6) Uani d . 1 N
N4 0.5253(2) 0.18571(14) 0.5114(2) 0.0608(8) Uani d . 1 N
N5 0.28536(19) 0.42332(13) 0.59503(18) 0.0481(6) Uani d . 1 N
C1 0.64734(18) 0.34098(12) 0.64477(17) 0.0319(6) Uani d . 1 C
C2 0.73429(19) 0.33444(13) 0.70408(18) 0.0364(6) Uani d . 1 C
H2 0.7367 0.3070 0.7579 0.044 Uiso calc R 1 H
C3 0.82173(19) 0.36929(13) 0.68446(18) 0.0347(6) Uani d . 1 C
C4 0.9133(2) 0.36311(15) 0.7441(2) 0.0473(7) Uani d . 1 C
H4 0.9182 0.3339 0.7962 0.057 Uiso calc R 1 H
C5 0.9947(2) 0.39948(17) 0.7260(2) 0.0564(8) Uani d . 1 C
H5 1.0547 0.3952 0.7661 0.068 Uiso calc R 1 H
C6 0.9886(2) 0.44310(16) 0.6481(2) 0.0533(8) Uani d . 1 C
H6 1.0445 0.4679 0.6367 0.064 Uiso calc R 1 H
C7 0.9018(2) 0.44977(14) 0.5886(2) 0.0447(7) Uani d . 1 C
H7 0.8987 0.4795 0.5371 0.054 Uiso calc R 1 H
C8 0.81632(18) 0.41212(13) 0.60402(18) 0.0343(6) Uani d . 1 C
C9 0.72514(19) 0.41588(13) 0.54139(18) 0.0348(6) Uani d . 1 C
H9 0.7215 0.4428 0.4869 0.042 Uiso calc R 1 H
C10 0.64306(18) 0.38050(12) 0.56035(17) 0.0306(6) Uani d . 1 C
C11 0.55763(19) 0.27779(14) 0.75074(18) 0.0374(6) Uani d . 1 C
H11A 0.5953 0.3036 0.8016 0.045 Uiso calc R 1 H
H11B 0.5881 0.2336 0.7481 0.045 Uiso calc R 1 H
C12 0.44920(19) 0.27115(13) 0.76865(18) 0.0327(6) Uani d . 1 C
C13 0.5076(2) 0.20745(14) 0.91391(19) 0.0452(7) Uani d . 1 C
H13 0.5725 0.2218 0.8961 0.054 Uiso calc R 1 H
C14 0.5006(3) 0.13226(17) 0.8979(3) 0.0775(11) Uani d . 1 C
H14A 0.4373 0.1162 0.9134 0.093 Uiso calc R 1 H
H14B 0.5538 0.1102 0.9380 0.093 Uiso calc R 1 H
H14C 0.5063 0.1225 0.8320 0.093 Uiso calc R 1 H
C15 0.5064(3) 0.22713(18) 1.0181(2) 0.0616(9) Uani d . 1 C
H15A 0.5092 0.2754 1.0240 0.074 Uiso calc R 1 H
H15B 0.5633 0.2076 1.0563 0.074 Uiso calc R 1 H
H15C 0.4460 0.2108 1.0399 0.074 Uiso calc R 1 H
C16 0.3238(2) 0.2420(2) 0.8727(2) 0.0651(10) Uani d . 1 C
H16 0.3259 0.2186 0.9342 0.078 Uiso calc R 1 H
C17 0.2542(3) 0.2017(2) 0.8024(3) 0.1116(18) Uani d . 1 C
H17A 0.2413 0.2262 0.7433 0.134 Uiso calc R 1 H
H17B 0.1923 0.1943 0.8281 0.134 Uiso calc R 1 H
H17C 0.2845 0.1591 0.7911 0.134 Uiso calc R 1 H
C18 0.2876(3) 0.3132(2) 0.8892(3) 0.1083(17) Uani d . 1 C
H18A 0.2796 0.3374 0.8297 0.130 Uiso calc R 1 H
H18B 0.3358 0.3359 0.9341 0.130 Uiso calc R 1 H
H18C 0.2245 0.3112 0.9142 0.130 Uiso calc R 1 H
C19 0.54856(19) 0.41374(13) 0.41356(17) 0.0363(6) Uani d . 1 C
H19A 0.6026 0.3977 0.3798 0.044 Uiso calc R 1 H
H19B 0.5562 0.4620 0.4232 0.044 Uiso calc R 1 H
C20 0.4481(2) 0.39827(13) 0.35617(18) 0.0349(6) Uani d . 1 C
C21 0.3288(2) 0.40843(15) 0.21223(19) 0.0446(7) Uani d . 1 C
H21 0.3285 0.4314 0.1506 0.053 Uiso calc R 1 H
C22 0.2426(2) 0.4377(2) 0.2589(2) 0.0782(12) Uani d . 1 C
H22A 0.2364 0.4138 0.3171 0.094 Uiso calc R 1 H
H22B 0.1816 0.4333 0.2161 0.094 Uiso calc R 1 H
H22C 0.2553 0.4846 0.2730 0.094 Uiso calc R 1 H
C23 0.3158(3) 0.33380(17) 0.1904(2) 0.0716(11) Uani d . 1 C
H23A 0.3762 0.3163 0.1700 0.086 Uiso calc R 1 H
H23B 0.2612 0.3275 0.1405 0.086 Uiso calc R 1 H
H23C 0.3019 0.3104 0.2469 0.086 Uiso calc R 1 H
C24 0.5005(2) 0.46278(14) 0.22131(19) 0.0454(7) Uani d . 1 C
H24 0.5609 0.4681 0.2674 0.054 Uiso calc R 1 H
C25 0.4610(3) 0.53284(16) 0.1952(3) 0.0731(11) Uani d . 1 C
H25A 0.4045 0.5295 0.1466 0.088 Uiso calc R 1 H
H25B 0.5126 0.5591 0.1716 0.088 Uiso calc R 1 H
H25C 0.4408 0.5543 0.2509 0.088 Uiso calc R 1 H
C26 0.5304(3) 0.42503(19) 0.1357(2) 0.0744(11) Uani d . 1 C
H26A 0.5553 0.3812 0.1555 0.089 Uiso calc R 1 H
H26B 0.5818 0.4498 0.1092 0.089 Uiso calc R 1 H
H26C 0.4731 0.4202 0.0883 0.089 Uiso calc R 1 H
O14 0.2142(2) -0.01998(15) 0.5180(2) 0.0991(9) Uani d . 1 O
C27 0.3526(3) 0.0341(2) 0.4677(3) 0.1003(15) Uani d . 1 C
H27A 0.3115 0.0406 0.4076 0.120 Uiso calc R 1 H
H27B 0.4029 0.0008 0.4603 0.120 Uiso calc R 1 H
H27C 0.3843 0.0760 0.4880 0.120 Uiso calc R 1 H
C28 0.2899(3) 0.01101(18) 0.5399(3) 0.0738(11) Uani d . 1 C
C29 0.3227(4) 0.0296(3) 0.6388(3) 0.135(2) Uani d . 1 C
H29A 0.3078 0.0764 0.6482 0.162 Uiso calc R 1 H
H29B 0.3935 0.0224 0.6527 0.162 Uiso calc R 1 H
H29C 0.2883 0.0023 0.6806 0.162 Uiso calc R 1 H

loop_
_atom_site_aniso_label
_atom_site_aniso_U_11
_atom_site_aniso_U_22
_atom_site_aniso_U_33
_atom_site_aniso_U_12
_atom_site_aniso_U_13
_atom_site_aniso_U_23
Nd 0.03428(9) 0.03812(9) 0.02785(8) -0.00763(7) 0.00069(5) 0.00408(7)
O1 0.0308(10) 0.0523(12) 0.0295(9) -0.0099(9) 0.0018(7) 0.0136(8)
O2 0.0332(10) 0.0561(12) 0.0338(10) -0.0014(9) 0.0041(8) 0.0068(9)
O3 0.0338(10) 0.0474(11) 0.0278(9) -0.0088(8) 0.0005(8) 0.0121(8)
O4 0.0429(11) 0.0611(13) 0.0344(11) -0.0178(10) -0.0016(9) 0.0155(9)
O5 0.0693(15) 0.0771(16) 0.0382(12) -0.0339(12) -0.0023(11) 0.0030(11)
O6 0.0713(15) 0.0667(15) 0.0360(11) -0.0273(12) 0.0025(10) 0.0017(11)
O7 0.0607(14) 0.0519(13) 0.0684(15) -0.0230(12) -0.0085(12) -0.0043(11)
O8 0.0825(18) 0.0479(14) 0.0689(16) 0.0001(12) 0.0195(14) 0.0036(11)
O9 0.0672(16) 0.0678(16) 0.0689(16) 0.0023(13) 0.0275(13) 0.0024(13)
O10 0.081(2) 0.0707(19) 0.170(3) 0.0205(16) 0.050(2) -0.0085(19)
O11 0.0382(12) 0.0576(14) 0.0754(16) -0.0092(10) -0.0009(11) -0.0004(12)
O12 0.0397(12) 0.0424(12) 0.0680(14) -0.0065(9) 0.0065(10) 0.0013(10)
O13 0.0734(16) 0.0538(14) 0.0978(19) 0.0140(13) 0.0386(15) 0.0073(13)
N1 0.0383(13) 0.0494(14) 0.0301(12) -0.0037(11) 0.0082(10) 0.0049(11)
N2 0.0384(13) 0.0378(12) 0.0256(11) -0.0035(10) 0.0037(9) 0.0047(9)
N3 0.0424(14) 0.0400(14) 0.0446(15) -0.0035(12) -0.0026(11) -0.0016(12)
N4 0.0454(17) 0.0512(19) 0.086(2) -0.0074(14) 0.0097(16) -0.0130(16)
N5 0.0502(17) 0.0459(16) 0.0488(15) 0.0003(13) 0.0086(13) 0.0133(12)
C1 0.0305(14) 0.0330(14) 0.0326(14) -0.0056(11) 0.0055(11) 0.0030(11)
C2 0.0383(16) 0.0384(15) 0.0324(14) -0.0001(13) 0.0045(12) 0.0085(12)
C3 0.0302(14) 0.0373(15) 0.0365(15) 0.0007(12) 0.0043(12) -0.0031(12)
C4 0.0373(17) 0.0584(19) 0.0444(17) 0.0009(14) -0.0013(14) 0.0061(15)
C5 0.0316(16) 0.076(2) 0.058(2) -0.0064(16) -0.0063(14) -0.0025(18)
C6 0.0338(17) 0.065(2) 0.062(2) -0.0140(15) 0.0081(15) -0.0062(17)
C7 0.0444(18) 0.0468(17) 0.0446(17) -0.0097(14) 0.0116(14) 0.0006(14)
C8 0.0321(14) 0.0362(15) 0.0355(15) -0.0049(12) 0.0084(12) -0.0050(12)
C9 0.0379(15) 0.0365(15) 0.0304(14) -0.0054(12) 0.0063(12) 0.0058(11)
C10 0.0291(14) 0.0338(14) 0.0283(13) -0.0036(11) 0.0017(11) 0.0014(11)
C11 0.0364(15) 0.0470(16) 0.0284(14) -0.0045(12) 0.0021(12) 0.0133(12)
C12 0.0356(15) 0.0341(14) 0.0291(14) -0.0049(12) 0.0067(12) -0.0011(12)
C13 0.0480(17) 0.054(2) 0.0341(15) -0.0023(14) 0.0068(13) 0.0131(13)
C14 0.104(3) 0.060(2) 0.071(3) 0.012(2) 0.021(2) 0.0156(19)
C15 0.067(2) 0.082(2) 0.0349(18) -0.0044(19) 0.0036(16) 0.0120(17)
C16 0.050(2) 0.107(3) 0.0410(18) -0.012(2) 0.0135(15) 0.0174(19)
C17 0.069(3) 0.196(5) 0.070(3) -0.064(3) 0.006(2) 0.026(3)
C18 0.084(3) 0.150(5) 0.100(4) 0.049(3) 0.049(3) 0.011(3)
C19 0.0412(16) 0.0393(15) 0.0286(14) -0.0038(13) 0.0053(12) 0.0090(12)
C20 0.0409(16) 0.0339(14) 0.0297(14) 0.0012(12) 0.0041(12) 0.0006(12)
C21 0.0433(17) 0.0582(19) 0.0302(15) -0.0028(15) -0.0031(13) 0.0101(14)
C22 0.048(2) 0.123(3) 0.062(2) 0.016(2) 0.0030(18) 0.015(2)
C23 0.087(3) 0.068(2) 0.054(2) -0.030(2) -0.0155(19) -0.0002(18)
C24 0.0471(17) 0.0557(19) 0.0326(15) -0.0119(15) 0.0025(13) 0.0101(14)
C25 0.094(3) 0.050(2) 0.073(2) -0.014(2) 0.000(2) 0.0188(18)
C26 0.070(2) 0.102(3) 0.057(2) -0.006(2) 0.0292(19) 0.004(2)
O14 0.086(2) 0.099(2) 0.113(2) -0.0182(18) 0.0121(18) -0.0184(19)
C27 0.089(3) 0.089(3) 0.126(4) -0.008(3) 0.024(3) -0.025(3)
C28 0.074(3) 0.052(2) 0.089(3) 0.013(2) -0.012(2) -0.009(2)
C29 0.151(5) 0.150(5) 0.093(4) -0.007(4) -0.033(3) 0.014(3)

loop_
_atom_type_symbol
_atom_type_description
_atom_type_scat_dispersion_real
_atom_type_scat_dispersion_imag
_atom_type_scat_source
C C 0.0033 0.0016 'International Tables Vol C Tables 4.2.6.8 and 6.1.1.4'
H H 0.0000 0.0000 'International Tables Vol C Tables 4.2.6.8 and 6.1.1.4'
N N 0.0061 0.0033 'International Tables Vol C Tables 4.2.6.8 and 6.1.1.4'
O O 0.0106 0.0060 'International Tables Vol C Tables 4.2.6.8 and 6.1.1.4'
Nd Nd -0.1943 3.0179 'International Tables Vol C Tables 4.2.6.8 and 6.1.1.4'

loop_
_geom_angle_atom_site_label_1
_geom_angle_atom_site_label_2
_geom_angle_atom_site_label_3
_geom_angle
O4 Nd O2 152.86(7)
O4 Nd O6 73.18(7)
O2 Nd O6 120.43(6)
O4 Nd O9 79.45(8)
O2 Nd O9 124.08(7)
O6 Nd O9 80.20(8)
O4 Nd O8 127.81(8)
O2 Nd O8 78.76(7)
O6 Nd O8 84.37(8)
O9 Nd O8 50.15(8)
O4 Nd O12 78.17(7)
O2 Nd O12 75.09(6)
O6 Nd O12 126.93(7)
O9 Nd O12 136.42(7)
O8 Nd O12 146.63(7)
O4 Nd O11 83.13(7)
O2 Nd O11 76.25(7)
O6 Nd O11 82.49(7)
O9 Nd O11 158.32(8)
O8 Nd O11 140.46(7)
O12 Nd O11 50.11(6)
O4 Nd O5 120.16(7)
O2 Nd O5 70.90(6)
O6 Nd O5 49.77(7)
O9 Nd O5 103.77(8)
O8 Nd O5 68.95(8)
O12 Nd O5 119.79(7)
O11 Nd O5 74.13(8)
O4 Nd O1 118.79(6)
O2 Nd O1 61.05(6)
O6 Nd O1 152.66(7)
O9 Nd O1 78.39(7)
O8 Nd O1 68.86(7)
O12 Nd O1 80.41(6)
O11 Nd O1 121.75(6)
O5 Nd O1 120.33(6)
O4 Nd O3 60.17(6)
O2 Nd O3 112.38(6)
O6 Nd O3 127.15(6)
O9 Nd O3 68.71(7)
O8 Nd O3 104.62(7)
O12 Nd O3 67.73(6)
O11 Nd O3 113.04(6)
O5 Nd O3 172.46(7)
O1 Nd O3 58.63(5)
O4 Nd N5 81.44(7)
O2 Nd N5 72.39(6)
O6 Nd N5 105.77(7)
O9 Nd N5 157.32(7)
O8 Nd N5 150.70(7)
O12 Nd N5 25.17(6)
O11 Nd N5 25.06(6)
O5 Nd N5 96.32(8)
O1 Nd N5 100.52(7)
O3 Nd N5 91.18(6)
O4 Nd N3 97.44(7)
O2 Nd N3 95.68(7)
O6 Nd N3 25.09(6)
O9 Nd N3 90.69(7)
O8 Nd N3 73.69(7)
O12 Nd N3 128.94(6)
O11 Nd N3 78.83(7)
O5 Nd N3 24.79(6)
O1 Nd N3 138.81(6)
O3 Nd N3 151.21(6)
N5 Nd N3 103.84(7)
C1 O1 C11 115.55(18)
C1 O1 Nd 127.03(14)
C11 O1 Nd 117.13(14)
C12 O2 Nd 124.54(16)
C10 O3 C19 115.49(18)
C10 O3 Nd 123.33(14)
C19 O3 Nd 120.22(14)
C20 O4 Nd 133.57(16)
N3 O5 Nd 96.10(16)
N3 O6 Nd 97.59(15)
N4 O8 Nd 96.88(18)
N4 O9 Nd 97.58(19)
N5 O11 Nd 96.55(16)
N5 O12 Nd 96.55(16)
C12 N1 C13 122.0(2)
C12 N1 C16 119.4(2)
C13 N1 C16 118.5(2)
C20 N2 C24 123.1(2)
C20 N2 C21 119.4(2)
C24 N2 C21 117.4(2)
O7 N3 O5 122.2(3)
O7 N3 O6 121.8(2)
O5 N3 O6 116.0(2)
O7 N3 Nd 175.08(19)
O5 N3 Nd 59.11(13)
O6 N3 Nd 57.32(13)
O10 N4 O8 122.7(3)
O10 N4 O9 121.9(3)
O8 N4 O9 115.4(3)
O10 N4 Nd 179.3(3)
O8 N4 Nd 58.02(15)
O9 N4 Nd 57.36(15)
O13 N5 O11 122.8(3)
O13 N5 O12 120.9(3)
O11 N5 O12 116.3(2)
O13 N5 Nd 173.9(2)
O11 N5 Nd 58.40(14)
O12 N5 Nd 58.28(14)
C2 C1 O1 124.5(2)
C2 C1 C10 120.7(2)
O1 C1 C10 114.8(2)
C1 C2 C3 120.4(2)
C1 C2 H2 119.8
C3 C2 H2 119.8
C4 C3 C8 119.0(2)
C4 C3 C2 121.8(2)
C8 C3 C2 119.2(2)
C5 C4 C3 120.5(3)
C5 C4 H4 119.7
C3 C4 H4 119.7
C4 C5 C6 120.4(3)
C4 C5 H5 119.8
C6 C5 H5 119.8
C7 C6 C5 120.6(3)
C7 C6 H6 119.7
C5 C6 H6 119.7
C6 C7 C8 120.6(3)
C6 C7 H7 119.7
C8 C7 H7 119.7
C3 C8 C7 118.7(2)
C3 C8 C9 119.0(2)
C7 C8 C9 122.3(2)
C10 C9 C8 120.7(2)
C10 C9 H9 119.7
C8 C9 H9 119.7
C9 C10 O3 125.2(2)
C9 C10 C1 119.9(2)
O3 C10 C1 114.9(2)
O1 C11 C12 106.8(2)
O1 C11 H11A 110.4
C12 C11 H11A 110.4
O1 C11 H11B 110.4
C12 C11 H11B 110.4
H11A C11 H11B 108.6
O2 C12 N1 123.1(2)
O2 C12 C11 118.2(2)
N1 C12 C11 118.6(2)
N1 C13 C14 110.5(2)
N1 C13 C15 112.5(2)
C14 C13 C15 113.0(3)
N1 C13 H13 106.8
C14 C13 H13 106.8
C15 C13 H13 106.8
C13 C14 H14A 109.5
C13 C14 H14B 109.5
H14A C14 H14B 109.5
C13 C14 H14C 109.5
H14A C14 H14C 109.5
H14B C14 H14C 109.5
C13 C15 H15A 109.5
C13 C15 H15B 109.5
H15A C15 H15B 109.5
C13 C15 H15C 109.5
H15A C15 H15C 109.5
H15B C15 H15C 109.5
N1 C16 C17 113.0(3)
N1 C16 C18 110.8(3)
C17 C16 C18 114.0(4)
N1 C16 H16 106.1
C17 C16 H16 106.1
C18 C16 H16 106.1
C16 C17 H17A 109.5
C16 C17 H17B 109.5
H17A C17 H17B 109.5
C16 C17 H17C 109.5
H17A C17 H17C 109.5
H17B C17 H17C 109.5
C16 C18 H18A 109.5
C16 C18 H18B 109.5
H18A C18 H18B 109.5
C16 C18 H18C 109.5
H18A C18 H18C 109.5
H18B C18 H18C 109.5
O3 C19 C20 107.4(2)
O3 C19 H19A 110.2
C20 C19 H19A 110.2
O3 C19 H19B 110.2
C20 C19 H19B 110.2
H19A C19 H19B 108.5
O4 C20 N2 122.4(2)
O4 C20 C19 118.4(2)
N2 C20 C19 119.2(2)
N2 C21 C23 111.8(2)
N2 C21 C22 112.0(2)
C23 C21 C22 112.7(3)
N2 C21 H21 106.6
C23 C21 H21 106.6
C22 C21 H21 106.6
C21 C22 H22A 109.5
C21 C22 H22B 109.5
H22A C22 H22B 109.5
C21 C22 H22C 109.5
H22A C22 H22C 109.5
H22B C22 H22C 109.5
C21 C23 H23A 109.5
C21 C23 H23B 109.5
H23A C23 H23B 109.5
C21 C23 H23C 109.5
H23A C23 H23C 109.5
H23B C23 H23C 109.5
N2 C24 C26 110.7(2)
N2 C24 C25 111.3(3)
C26 C24 C25 112.3(3)
N2 C24 H24 107.4
C26 C24 H24 107.4
C25 C24 H24 107.4
C24 C25 H25A 109.5
C24 C25 H25B 109.5
H25A C25 H25B 109.5
C24 C25 H25C 109.5
H25A C25 H25C 109.5
H25B C25 H25C 109.5
C24 C26 H26A 109.5
C24 C26 H26B 109.5
H26A C26 H26B 109.5
C24 C26 H26C 109.5
H26A C26 H26C 109.5
H26B C26 H26C 109.5
C28 C27 H27A 109.5
C28 C27 H27B 109.5
H27A C27 H27B 109.5
C28 C27 H27C 109.5
H27A C27 H27C 109.5
H27B C27 H27C 109.5
O14 C28 C29 121.5(5)
O14 C28 C27 121.6(4)
C29 C28 C27 116.8(4)
C28 C29 H29A 109.5
C28 C29 H29B 109.5
H29A C29 H29B 109.5
C28 C29 H29C 109.5
H29A C29 H29C 109.5
H29B C29 H29C 109.5

loop_
_geom_bond_atom_site_label_1
_geom_bond_atom_site_label_2
_geom_bond_distance
_geom_bond_publ_flag
Nd O1 2.5890(18) y
Nd O2 2.3946(18) y
Nd O3 2.6908(17) y
Nd O4 2.3687(18) y
Nd O5 2.555(2) y
Nd O6 2.514(2) y
Nd O8 2.532(2) y
Nd O9 2.517(2) y
Nd O11 2.537(2) y
Nd O12 2.5340(19) y
Nd N5 2.960(3) ?
Nd N3 2.961(2) ?
O1 C1 1.386(3) ?
O1 C11 1.436(3) ?
O2 C12 1.245(3) ?
O3 C10 1.388(3) ?
O3 C19 1.427(3) ?
O4 C20 1.247(3) ?
O5 N3 1.249(3) ?
O6 N3 1.267(3) ?
O7 N3 1.218(3) ?
O8 N4 1.266(4) ?
O9 N4 1.266(3) ?
O10 N4 1.200(3) ?
O11 N5 1.262(3) ?
O12 N5 1.267(3) ?
O13 N5 1.220(3) ?
N1 C12 1.318(3) ?
N1 C13 1.479(3) ?
N1 C16 1.503(4) ?
N2 C20 1.323(3) ?
N2 C24 1.478(3) ?
N2 C21 1.492(3) ?
C1 C2 1.356(3) ?
C1 C10 1.418(3) ?
C2 C3 1.421(4) ?
C2 H2 0.9300 ?
C3 C4 1.407(4) ?
C3 C8 1.410(4) ?
C4 C5 1.361(4) ?
C4 H4 0.9300 ?
C5 C6 1.391(4) ?
C5 H5 0.9300 ?
C6 C7 1.356(4) ?
C6 H6 0.9300 ?
C7 C8 1.411(3) ?
C7 H7 0.9300 ?
C8 C9 1.421(3) ?
C9 C10 1.362(3) ?
C9 H9 0.9300 ?
C11 C12 1.517(3) ?
C11 H11A 0.9700 ?
C11 H11B 0.9700 ?
C13 C14 1.507(4) ?
C13 C15 1.520(4) ?
C13 H13 0.9800 ?
C14 H14A 0.9600 ?
C14 H14B 0.9600 ?
C14 H14C 0.9600 ?
C15 H15A 0.9600 ?
C15 H15B 0.9600 ?
C15 H15C 0.9600 ?
C16 C17 1.504(5) ?
C16 C18 1.519(5) ?
C16 H16 0.9800 ?
C17 H17A 0.9600 ?
C17 H17B 0.9600 ?
C17 H17C 0.9600 ?
C18 H18A 0.9600 ?
C18 H18B 0.9600 ?
C18 H18C 0.9600 ?
C19 C20 1.517(3) ?
C19 H19A 0.9700 ?
C19 H19B 0.9700 ?
C21 C23 1.515(4) ?
C21 C22 1.517(4) ?
C21 H21 0.9800 ?
C22 H22A 0.9600 ?
C22 H22B 0.9600 ?
C22 H22C 0.9600 ?
C23 H23A 0.9600 ?
C23 H23B 0.9600 ?
C23 H23C 0.9600 ?
C24 C26 1.514(4) ?
C24 C25 1.515(4) ?
C24 H24 0.9800 ?
C25 H25A 0.9600 ?
C25 H25B 0.9600 ?
C25 H25C 0.9600 ?
C26 H26A 0.9600 ?
C26 H26B 0.9600 ?
C26 H26C 0.9600 ?
O14 C28 1.197(4) ?
C27 C28 1.473(5) ?
C27 H27A 0.9600 ?
C27 H27B 0.9600 ?
C27 H27C 0.9600 ?
C28 C29 1.454(5) ?
C29 H29A 0.9600 ?
C29 H29B 0.9600 ?
C29 H29C 0.9600 ?
